data_1577198
loop_
_publ_author_name
'Yakubenko, Artyom'
'Garc\'ia-Romero, \'Alvaro'
'Urwin, Stephanie'
'Fernandez, Israel'
'Goicoechea, Jose M.'

_publ_section_title
;
 Cyaphide Generation at an Aluminium(I) Center: A Useful Precursor for
 Phosphorus-Containing Heterocycles
;
_journal_name_full 'Chemical Science'
_journal_paper_doi 10.1039/D6SC03023H
_journal_year 2026
_chemical_formula_moiety 'C46 H69 Al N5 O P Si'
_chemical_formula_sum 'C46 H69 Al N5 O P Si'
_chemical_formula_weight 794.10
_chemical_name_systematic
;
 [{N(Dipp)}2(CMe)2CH]Al(DMAP)[CPN3Bn]
;
_space_group_crystal_system monoclinic
_space_group_IT_number 14
_space_group_name_Hall '-P 2ybc'
_space_group_name_H-M_alt 'P 1 21/c 1'
_atom_sites_solution_hydrogens geom
_audit_creation_method SHELXL-2019/3
_audit_update_record
;
2026-02-16 deposited with the CCDC.	2026-05-05 downloaded from the CCDC.
;
_cell_angle_alpha 90
_cell_angle_beta 100.2680(10)
_cell_angle_gamma 90
_cell_formula_units_Z 4
_cell_length_a 11.7670(4)
_cell_length_b 17.4531(5)
_cell_length_c 22.6120(8)
_cell_measurement_reflns_used 9438
_cell_measurement_temperature 153(2)
_cell_measurement_theta_max 28.23
_cell_measurement_theta_min 2.42
_cell_volume 4569.5(3)
_computing_cell_refinement 'Bruker SAINT'
_computing_data_collection 'Bruker APEX2'
_computing_data_reduction 'Bruker SAINT'
_computing_molecular_graphics
;
C. B. H\"ubschle, G. M. Sheldrick, B. Dittrich:
ShelXle: a Qt graphical user interface for SHELXL.
J. Appl. Cryst., 44, (2011) 1281-1284.
;
_computing_publication_material 'APEX6 v2024.9-0 (Bruker AXS, 2024)'
_computing_structure_refinement 'SHELXL-2019/2 (Sheldrick, 2019)'
_computing_structure_solution 'SHELXS-97 (Sheldrick 2008)'
_diffrn_ambient_temperature 153(2)
_diffrn_detector 'Photon III'
_diffrn_detector_area_resol_mean 7.3910
_diffrn_detector_type CMOS
_diffrn_measured_fraction_theta_full 1.000
_diffrn_measured_fraction_theta_max 0.999
_diffrn_measurement_device 'four-circle diffractometer'
_diffrn_measurement_device_type 'Bruker D8 VENTURE'
_diffrn_measurement_method '\w and \f scans'
_diffrn_radiation_monochromator 'multilayer mirror'
_diffrn_radiation_type MoK\a
_diffrn_radiation_wavelength 0.71073
_diffrn_reflns_av_R_equivalents 0.0598
_diffrn_reflns_av_unetI/netI 0.0209
_diffrn_reflns_Laue_measured_fraction_full 1.000
_diffrn_reflns_Laue_measured_fraction_max 0.999
_diffrn_reflns_limit_h_max 15
_diffrn_reflns_limit_h_min -15
_diffrn_reflns_limit_k_max 23
_diffrn_reflns_limit_k_min -23
_diffrn_reflns_limit_l_max 30
_diffrn_reflns_limit_l_min -30
_diffrn_reflns_number 187989
_diffrn_reflns_point_group_measured_fraction_full 1.000
_diffrn_reflns_point_group_measured_fraction_max 0.999
_diffrn_reflns_theta_full 25.242
_diffrn_reflns_theta_max 28.296
_diffrn_reflns_theta_min 1.831
_diffrn_source_type 'Incoatec I\mS Diamond'
_exptl_absorpt_coefficient_mu 0.145
_exptl_absorpt_correction_T_max 0.7457
_exptl_absorpt_correction_T_min 0.7217
_exptl_absorpt_correction_type multi-scan
_exptl_absorpt_process_details
;
L. Krause, R. Herbst-Irmer, G.M. Sheldrick, D. Stalke:
Comparison of silver and molybdenum microfocus X-ray sources for 
single-crystal structure determination.
J. Appl. Cryst. (2015), 48, 3-10. doi:10.1107/S1600576714022985
;
_exptl_crystal_colour colourless
_exptl_crystal_density_diffrn 1.154
_exptl_crystal_description block
_exptl_crystal_F_000 1720
_exptl_crystal_size_max 0.224
_exptl_crystal_size_mid 0.121
_exptl_crystal_size_min 0.085
_refine_diff_density_max 0.525
_refine_diff_density_min -0.475
_refine_diff_density_rms 0.121
_refine_ls_extinction_method none
_refine_ls_goodness_of_fit_ref 1.114
_refine_ls_hydrogen_treatment constr
_refine_ls_matrix_type full
_refine_ls_number_parameters 515
_refine_ls_number_reflns 11336
_refine_ls_number_restraints 0
_refine_ls_restrained_S_all 1.114
_refine_ls_R_factor_all 0.0537
_refine_ls_R_factor_gt 0.0420
_refine_ls_shift/su_max 0.003
_refine_ls_shift/su_mean 0.000
_refine_ls_structure_factor_coef Fsqd
_refine_ls_weighting_details 'w=1/[\s^2^(Fo^2^)+(0.0721P)^2^+1.7472P] where P=(Fo^2^+2Fc^2^)/3'
_refine_ls_weighting_scheme calc
_refine_ls_wR_factor_gt 0.1202
_refine_ls_wR_factor_ref 0.1346
_reflns_Friedel_coverage 0.000
_reflns_number_gt 9486
_reflns_number_total 11336
_reflns_threshold_expression 'I > 2\s(I)'
_cod_data_source_file d6sc03023h2.cif
_cod_data_source_block 25132
_cod_original_sg_symbol_H-M 'P 21/c'
_cod_database_code 1577198
_shelx_shelxl_version_number 2019/3
_shelx_space_group_comment
;
The symmetry employed for this shelxl refinement is uniquely defined
by the following loop, which should always be used as a source of
symmetry information in preference to the above space-group names.
They are only intended as comments.
;
_shelx_estimated_absorpt_t_min 0.968
_shelx_estimated_absorpt_t_max 0.988

loop_
_space_group_symop_operation_xyz
'x, y, z'
'-x, y+1/2, -z+1/2'
'-x, -y, -z'
'x, -y-1/2, z-1/2'

loop_
_atom_site_label
_atom_site_type_symbol
_atom_site_fract_x
_atom_site_fract_y
_atom_site_fract_z
_atom_site_U_iso_or_equiv
_atom_site_adp_type
_atom_site_occupancy
_atom_site_site_symmetry_order
_atom_site_calc_flag
_atom_site_refinement_flags_posn
_atom_site_refinement_flags_adp
_atom_site_refinement_flags_occupancy
_atom_site_disorder_assembly
_atom_site_disorder_group
Al1 Al 0.36679(3) 0.87157(2) 0.22328(2) 0.01401(9) Uani 1 1 d . . . . .
C1 C 0.51782(12) 0.91799(8) 0.25855(6) 0.0186(3) Uani 1 1 d . . . . .
P1 P 0.64402(3) 0.86811(2) 0.28162(2) 0.02413(10) Uani 1 1 d . . . . .
N1 N 0.53202(11) 0.99396(7) 0.27461(6) 0.0260(3) Uani 1 1 d . . . . .
N2 N 0.63463(12) 1.01196(7) 0.30421(7) 0.0293(3) Uani 1 1 d . . . . .
N3 N 0.70439(10) 0.95033(7) 0.31164(6) 0.0226(2) Uani 1 1 d . . . . .
N4 N 0.33336(10) 0.79733(6) 0.27949(5) 0.0170(2) Uani 1 1 d . . . . .
N5 N 0.39189(10) 0.80189(6) 0.16215(5) 0.0155(2) Uani 1 1 d . . . . .
C2 C 0.81924(13) 0.96118(9) 0.34924(8) 0.0298(3) Uani 1 1 d . . . . .
H2A H 0.838995 1.016364 0.350439 0.036 Uiso 1 1 calc R U . . .
H2B H 0.877594 0.933657 0.330728 0.036 Uiso 1 1 calc R U . . .
C3 C 0.82440(13) 0.93247(9) 0.41270(8) 0.0283(3) Uani 1 1 d . . . . .
C4 C 0.8406(2) 0.98183(12) 0.46127(10) 0.0564(6) Uani 1 1 d . . . . .
H4 H 0.848293 1.035222 0.454800 0.068 Uiso 1 1 calc R U . . .
C5 C 0.8458(3) 0.95456(15) 0.51943(11) 0.0727(9) Uani 1 1 d . . . . .
H5 H 0.857400 0.989301 0.552297 0.087 Uiso 1 1 calc R U . . .
C6 C 0.8344(2) 0.87769(14) 0.52960(9) 0.0516(6) Uani 1 1 d . . . . .
H6 H 0.837675 0.859161 0.569372 0.062 Uiso 1 1 calc R U . . .
C7 C 0.81817(15) 0.82760(11) 0.48185(8) 0.0350(4) Uani 1 1 d . . . . .
H7 H 0.810050 0.774308 0.488586 0.042 Uiso 1 1 calc R U . . .
C8 C 0.81366(13) 0.85484(9) 0.42404(8) 0.0278(3) Uani 1 1 d . . . . .
H8 H 0.803000 0.819727 0.391420 0.033 Uiso 1 1 calc R U . . .
C9 C 0.38831(12) 0.72967(8) 0.28158(6) 0.0202(3) Uani 1 1 d . . . . .
C10 C 0.44539(12) 0.70337(8) 0.23623(6) 0.0208(3) Uani 1 1 d . . . . .
H10 H 0.495135 0.660599 0.245986 0.025 Uiso 1 1 calc R U . . .
C11 C 0.43743(12) 0.73299(7) 0.17812(6) 0.0183(3) Uani 1 1 d . . . . .
C12 C 0.38843(16) 0.67625(9) 0.33411(8) 0.0326(4) Uani 1 1 d . . . . .
H12A H 0.432175 0.629871 0.328406 0.049 Uiso 1 1 calc R U . . .
H12B H 0.424409 0.701873 0.371326 0.049 Uiso 1 1 calc R U . . .
H12C H 0.308783 0.662319 0.336696 0.049 Uiso 1 1 calc R U . . .
C13 C 0.48093(14) 0.68245(8) 0.13285(7) 0.0262(3) Uani 1 1 d . . . . .
H13A H 0.511066 0.634616 0.152289 0.039 Uiso 1 1 calc R U . . .
H13B H 0.417366 0.670909 0.099756 0.039 Uiso 1 1 calc R U . . .
H13C H 0.542607 0.708981 0.117091 0.039 Uiso 1 1 calc R U . . .
C14 C 0.26157(12) 0.81216(8) 0.32418(6) 0.0193(3) Uani 1 1 d . . . . .
C15 C 0.30927(13) 0.84249(9) 0.38075(6) 0.0228(3) Uani 1 1 d . . . . .
C16 C 0.23553(15) 0.85564(10) 0.42192(7) 0.0305(3) Uani 1 1 d . . . . .
H16 H 0.266057 0.877129 0.460046 0.037 Uiso 1 1 calc R U . . .
C17 C 0.11957(15) 0.83807(11) 0.40833(8) 0.0330(4) Uani 1 1 d . . . . .
H17 H 0.071252 0.846599 0.437165 0.040 Uiso 1 1 calc R U . . .
C18 C 0.07392(14) 0.80806(10) 0.35269(8) 0.0297(3) Uani 1 1 d . . . . .
H18 H -0.006008 0.795934 0.343730 0.036 Uiso 1 1 calc R U . . .
C19 C 0.14246(13) 0.79512(8) 0.30932(7) 0.0239(3) Uani 1 1 d . . . . .
C20 C 0.43661(14) 0.86127(10) 0.40012(7) 0.0281(3) Uani 1 1 d . . . . .
H20 H 0.478230 0.843607 0.367704 0.034 Uiso 1 1 calc R U . . .
C21 C 0.45573(19) 0.94758(12) 0.40806(9) 0.0450(5) Uani 1 1 d . . . . .
H21A H 0.538391 0.957937 0.420523 0.067 Uiso 1 1 calc R U . . .
H21B H 0.427285 0.973614 0.369896 0.067 Uiso 1 1 calc R U . . .
H21C H 0.413783 0.966500 0.438864 0.067 Uiso 1 1 calc R U . . .
C22 C 0.48943(17) 0.81992(14) 0.45846(8) 0.0464(5) Uani 1 1 d . . . . .
H22A H 0.571309 0.833449 0.469419 0.070 Uiso 1 1 calc R U . . .
H22B H 0.448765 0.835487 0.490747 0.070 Uiso 1 1 calc R U . . .
H22C H 0.481937 0.764411 0.452463 0.070 Uiso 1 1 calc R U . . .
C23 C 0.08954(14) 0.76325(11) 0.24799(8) 0.0339(4) Uani 1 1 d . . . . .
H23 H 0.126322 0.790555 0.217383 0.041 Uiso 1 1 calc R U . . .
C24 C -0.04108(16) 0.77688(13) 0.23176(10) 0.0458(5) Uani 1 1 d . . . . .
H24A H -0.070365 0.755255 0.191963 0.069 Uiso 1 1 calc R U . . .
H24B H -0.079599 0.752051 0.261679 0.069 Uiso 1 1 calc R U . . .
H24C H -0.056724 0.832052 0.231261 0.069 Uiso 1 1 calc R U . . .
C25 C 0.11377(18) 0.67759(13) 0.24250(11) 0.0509(6) Uani 1 1 d . . . . .
H25A H 0.078199 0.659564 0.202418 0.076 Uiso 1 1 calc R U . . .
H25B H 0.197362 0.669080 0.248568 0.076 Uiso 1 1 calc R U . . .
H25C H 0.081240 0.649293 0.273011 0.076 Uiso 1 1 calc R U . . .
C26 C 0.37613(12) 0.82543(7) 0.09971(6) 0.0184(3) Uani 1 1 d . . . . .
C27 C 0.46887(13) 0.85761(8) 0.07663(6) 0.0217(3) Uani 1 1 d . . . . .
C28 C 0.44686(16) 0.88492(9) 0.01751(7) 0.0287(3) Uani 1 1 d . . . . .
H28 H 0.507456 0.908457 0.001396 0.034 Uiso 1 1 calc R U . . .
C29 C 0.33923(17) 0.87836(9) -0.01776(7) 0.0314(4) Uani 1 1 d . . . . .
H29 H 0.326029 0.897587 -0.057707 0.038 Uiso 1 1 calc R U . . .
C30 C 0.25030(15) 0.84386(9) 0.00483(7) 0.0296(3) Uani 1 1 d . . . . .
H30 H 0.177067 0.837998 -0.020357 0.035 Uiso 1 1 calc R U . . .
C31 C 0.26611(13) 0.81749(8) 0.06394(6) 0.0222(3) Uani 1 1 d . . . . .
C32 C 0.59045(14) 0.86408(9) 0.11264(7) 0.0267(3) Uani 1 1 d . . . . .
H32 H 0.591886 0.837874 0.152096 0.032 Uiso 1 1 calc R U . . .
C33 C 0.62493(18) 0.94798(11) 0.12528(9) 0.0401(4) Uani 1 1 d . . . . .
H33A H 0.703559 0.950339 0.148512 0.060 Uiso 1 1 calc R U . . .
H33B H 0.621980 0.975253 0.087148 0.060 Uiso 1 1 calc R U . . .
H33C H 0.571316 0.971998 0.148248 0.060 Uiso 1 1 calc R U . . .
C34 C 0.67865(16) 0.82379(13) 0.08030(9) 0.0416(4) Uani 1 1 d . . . . .
H34A H 0.756178 0.828828 0.104441 0.062 Uiso 1 1 calc R U . . .
H34B H 0.658756 0.769399 0.075003 0.062 Uiso 1 1 calc R U . . .
H34C H 0.677093 0.847543 0.040889 0.062 Uiso 1 1 calc R U . . .
C35 C 0.16697(13) 0.77989(10) 0.08801(7) 0.0281(3) Uani 1 1 d . . . . .
H35 H 0.169918 0.798241 0.130148 0.034 Uiso 1 1 calc R U . . .
C36 C 0.04798(16) 0.80005(12) 0.05218(9) 0.0401(4) Uani 1 1 d . . . . .
H36A H -0.011787 0.774127 0.069911 0.060 Uiso 1 1 calc R U . . .
H36B H 0.036361 0.855596 0.053237 0.060 Uiso 1 1 calc R U . . .
H36C H 0.043058 0.783336 0.010425 0.060 Uiso 1 1 calc R U . . .
C37 C 0.17901(17) 0.69253(11) 0.08996(9) 0.0401(4) Uani 1 1 d . . . . .
H37A H 0.113984 0.670135 0.105621 0.060 Uiso 1 1 calc R U . . .
H37B H 0.179196 0.673094 0.049311 0.060 Uiso 1 1 calc R U . . .
H37C H 0.251563 0.678444 0.116180 0.060 Uiso 1 1 calc R U . . .
O1 O 0.25695(8) 0.93384(5) 0.19995(4) 0.0198(2) Uani 1 1 d . . . . .
Si1 Si 0.19652(3) 1.01655(2) 0.18194(2) 0.01798(9) Uani 1 1 d . . . . .
C38 C 0.15671(13) 1.06307(8) 0.25090(7) 0.0236(3) Uani 1 1 d . . . . .
H38 H 0.100442 1.104934 0.236642 0.028 Uiso 1 1 calc R U . . .
C39 C 0.26081(16) 1.10023(12) 0.29129(8) 0.0378(4) Uani 1 1 d . . . . .
H39A H 0.299150 1.135425 0.267370 0.057 Uiso 1 1 calc R U . . .
H39B H 0.234434 1.128682 0.323686 0.057 Uiso 1 1 calc R U . . .
H39C H 0.315308 1.060317 0.308614 0.057 Uiso 1 1 calc R U . . .
C40 C 0.09754(19) 1.00832(11) 0.28861(9) 0.0405(4) Uani 1 1 d . . . . .
H40A H 0.030961 0.984388 0.263071 0.061 Uiso 1 1 calc R U . . .
H40B H 0.152297 0.968549 0.305937 0.061 Uiso 1 1 calc R U . . .
H40C H 0.071423 1.036914 0.321009 0.061 Uiso 1 1 calc R U . . .
C41 C 0.30188(14) 1.07983(8) 0.15081(7) 0.0253(3) Uani 1 1 d . . . . .
H41 H 0.375781 1.077496 0.180484 0.030 Uiso 1 1 calc R U . . .
C42 C 0.27057(19) 1.16490(9) 0.14339(10) 0.0427(5) Uani 1 1 d . . . . .
H42A H 0.252829 1.184857 0.181225 0.064 Uiso 1 1 calc R U . . .
H42B H 0.335888 1.193299 0.132737 0.064 Uiso 1 1 calc R U . . .
H42C H 0.202973 1.170975 0.111467 0.064 Uiso 1 1 calc R U . . .
C43 C 0.32962(18) 1.04868(10) 0.09160(8) 0.0380(4) Uani 1 1 d . . . . .
H43A H 0.349657 0.994249 0.096308 0.057 Uiso 1 1 calc R U . . .
H43B H 0.262007 1.054775 0.059681 0.057 Uiso 1 1 calc R U . . .
H43C H 0.394921 1.077099 0.080951 0.057 Uiso 1 1 calc R U . . .
C44 C 0.06491(15) 0.99876(10) 0.12263(8) 0.0320(4) Uani 1 1 d . . . . .
H44 H 0.093708 0.969343 0.090334 0.038 Uiso 1 1 calc R U . A 1
C45 C -0.02391(18) 0.94836(14) 0.14234(12) 0.0444(6) Uani 0.873(4) 1 d . . P B 1
H45A H 0.013544 0.902547 0.161948 0.067 Uiso 0.873(4) 1 calc R U P B 1
H45B H -0.062545 0.976295 0.170725 0.067 Uiso 0.873(4) 1 calc R U P B 1
H45C H -0.081011 0.933156 0.107280 0.067 Uiso 0.873(4) 1 calc R U P B 1
C46 C 0.0095(2) 1.07133(15) 0.09162(13) 0.0590(8) Uani 0.873(4) 1 d . . P B 1
H46A H 0.069405 1.103368 0.079144 0.089 Uiso 0.873(4) 1 calc R U P B 1
H46B H -0.047390 1.056894 0.056248 0.089 Uiso 0.873(4) 1 calc R U P B 1
H46C H -0.028925 1.100033 0.119693 0.089 Uiso 0.873(4) 1 calc R U P B 1
C45A C -0.0542(11) 1.0492(9) 0.1371(7) 0.038(4) Uani 0.127(4) 1 d . . P B 2
H45D H -0.052647 1.050819 0.180570 0.057 Uiso 0.127(4) 1 calc R U P B 2
H45E H -0.052079 1.101527 0.121657 0.057 Uiso 0.127(4) 1 calc R U P B 2
H45F H -0.124999 1.023696 0.117307 0.057 Uiso 0.127(4) 1 calc R U P B 2
C46A C 0.0576(13) 0.9986(8) 0.0604(5) 0.032(3) Uani 0.127(4) 1 d . . P B 2
H46D H 0.123491 0.970541 0.049990 0.047 Uiso 0.127(4) 1 calc R U P B 2
H46E H -0.014393 0.973607 0.041489 0.047 Uiso 0.127(4) 1 calc R U P B 2
H46F H 0.058527 1.051438 0.045839 0.047 Uiso 0.127(4) 1 calc R U P B 2

loop_
_atom_site_aniso_label
_atom_site_aniso_U_11
_atom_site_aniso_U_22
_atom_site_aniso_U_33
_atom_site_aniso_U_23
_atom_site_aniso_U_13
_atom_site_aniso_U_12
Al1 0.01531(19) 0.01180(18) 0.01517(19) 0.00176(13) 0.00343(14) 0.00033(13)
C1 0.0207(6) 0.0171(6) 0.0187(6) 0.0009(5) 0.0053(5) -0.0011(5)
P1 0.02101(19) 0.01776(17) 0.0320(2) -0.00223(14) 0.00039(15) 0.00106(13)
N1 0.0230(6) 0.0186(6) 0.0343(7) -0.0025(5) -0.0003(5) -0.0009(5)
N2 0.0260(7) 0.0181(6) 0.0408(8) -0.0018(5) -0.0021(6) -0.0014(5)
N3 0.0191(6) 0.0191(6) 0.0289(6) 0.0011(5) 0.0021(5) -0.0031(4)
N4 0.0179(5) 0.0162(5) 0.0181(5) 0.0041(4) 0.0064(4) 0.0009(4)
N5 0.0188(5) 0.0131(5) 0.0144(5) 0.0015(4) 0.0031(4) 0.0003(4)
C2 0.0187(7) 0.0282(8) 0.0401(9) 0.0031(6) -0.0015(6) -0.0066(6)
C3 0.0204(7) 0.0258(7) 0.0356(8) -0.0026(6) -0.0035(6) 0.0024(6)
C4 0.0861(17) 0.0269(9) 0.0464(12) -0.0070(8) -0.0150(11) 0.0081(10)
C5 0.121(2) 0.0501(13) 0.0372(12) -0.0155(10) -0.0133(13) 0.0200(14)
C6 0.0605(14) 0.0606(14) 0.0303(10) 0.0020(9) -0.0007(9) 0.0195(11)
C7 0.0272(8) 0.0374(9) 0.0387(9) 0.0063(7) 0.0009(7) 0.0029(7)
C8 0.0238(7) 0.0254(7) 0.0330(8) -0.0026(6) 0.0015(6) -0.0010(6)
C9 0.0224(7) 0.0182(6) 0.0204(6) 0.0064(5) 0.0044(5) 0.0014(5)
C10 0.0240(7) 0.0164(6) 0.0226(7) 0.0054(5) 0.0057(5) 0.0051(5)
C11 0.0186(6) 0.0153(6) 0.0211(6) 0.0007(5) 0.0043(5) 0.0009(5)
C12 0.0464(10) 0.0259(7) 0.0294(8) 0.0149(6) 0.0172(7) 0.0111(7)
C13 0.0372(8) 0.0190(6) 0.0240(7) 0.0001(5) 0.0097(6) 0.0087(6)
C14 0.0210(6) 0.0175(6) 0.0209(6) 0.0060(5) 0.0076(5) 0.0020(5)
C15 0.0232(7) 0.0258(7) 0.0206(7) 0.0053(5) 0.0071(5) 0.0017(5)
C16 0.0323(8) 0.0392(9) 0.0223(7) 0.0009(6) 0.0110(6) 0.0025(7)
C17 0.0295(8) 0.0433(9) 0.0308(8) 0.0051(7) 0.0174(7) 0.0056(7)
C18 0.0224(7) 0.0345(8) 0.0349(8) 0.0073(7) 0.0129(6) 0.0004(6)
C19 0.0217(7) 0.0233(7) 0.0282(7) 0.0054(6) 0.0088(6) -0.0013(5)
C20 0.0253(7) 0.0407(9) 0.0186(7) 0.0026(6) 0.0048(6) -0.0039(6)
C21 0.0480(11) 0.0479(11) 0.0395(10) -0.0051(8) 0.0089(9) -0.0155(9)
C22 0.0321(9) 0.0750(15) 0.0295(9) 0.0174(9) -0.0018(7) -0.0032(9)
C23 0.0258(8) 0.0454(10) 0.0315(8) -0.0030(7) 0.0080(6) -0.0151(7)
C24 0.0294(9) 0.0604(13) 0.0456(11) 0.0044(9) 0.0010(8) -0.0132(9)
C25 0.0358(10) 0.0519(12) 0.0693(14) -0.0283(11) 0.0213(10) -0.0198(9)
C26 0.0259(7) 0.0137(6) 0.0159(6) 0.0002(5) 0.0047(5) 0.0025(5)
C27 0.0298(7) 0.0170(6) 0.0202(7) 0.0002(5) 0.0094(6) 0.0017(5)
C28 0.0458(10) 0.0213(7) 0.0227(7) 0.0021(5) 0.0162(7) 0.0022(6)
C29 0.0530(11) 0.0255(7) 0.0159(7) 0.0032(5) 0.0066(7) 0.0096(7)
C30 0.0396(9) 0.0280(8) 0.0187(7) -0.0010(6) -0.0012(6) 0.0080(6)
C31 0.0282(7) 0.0194(6) 0.0183(6) -0.0016(5) 0.0020(5) 0.0035(5)
C32 0.0268(7) 0.0292(8) 0.0265(7) 0.0008(6) 0.0115(6) -0.0037(6)
C33 0.0452(10) 0.0352(9) 0.0418(10) -0.0002(7) 0.0128(8) -0.0172(8)
C34 0.0323(9) 0.0553(12) 0.0417(10) 0.0012(9) 0.0184(8) 0.0040(8)
C35 0.0250(7) 0.0337(8) 0.0238(7) -0.0038(6) -0.0002(6) -0.0038(6)
C36 0.0289(9) 0.0432(10) 0.0436(10) -0.0099(8) -0.0061(7) -0.0032(7)
C37 0.0387(10) 0.0329(9) 0.0466(10) 0.0083(8) 0.0018(8) -0.0093(7)
O1 0.0202(5) 0.0155(4) 0.0238(5) 0.0038(4) 0.0040(4) 0.0035(4)
Si1 0.01950(18) 0.01334(17) 0.02128(19) 0.00290(13) 0.00414(14) 0.00286(13)
C38 0.0235(7) 0.0202(6) 0.0284(7) 0.0006(5) 0.0082(6) 0.0047(5)
C39 0.0351(9) 0.0477(10) 0.0309(9) -0.0101(8) 0.0066(7) 0.0002(8)
C40 0.0534(11) 0.0362(9) 0.0384(10) 0.0021(7) 0.0256(9) -0.0014(8)
C41 0.0326(8) 0.0167(6) 0.0289(7) 0.0028(5) 0.0114(6) -0.0015(6)
C42 0.0618(13) 0.0170(7) 0.0541(11) 0.0054(7) 0.0235(10) -0.0004(7)
C43 0.0546(11) 0.0298(8) 0.0358(9) 0.0027(7) 0.0249(8) -0.0008(8)
C44 0.0320(8) 0.0259(7) 0.0335(9) 0.0032(6) -0.0065(7) 0.0041(6)
C45 0.0265(10) 0.0472(13) 0.0577(15) 0.0001(10) 0.0026(9) -0.0065(9)
C46 0.0512(15) 0.0459(14) 0.0666(18) 0.0185(12) -0.0259(13) 0.0086(11)
C45A 0.017(6) 0.055(9) 0.037(8) -0.004(6) -0.009(5) 0.012(6)
C46A 0.042(8) 0.028(6) 0.018(6) 0.002(4) -0.011(5) 0.006(5)

loop_
_atom_type_symbol
_atom_type_description
_atom_type_scat_dispersion_real
_atom_type_scat_dispersion_imag
_atom_type_scat_source
C C 0.0033 0.0016 'International Tables Vol C Tables 4.2.6.8 and 6.1.1.4'
H H 0.0000 0.0000 'International Tables Vol C Tables 4.2.6.8 and 6.1.1.4'
N N 0.0061 0.0033 'International Tables Vol C Tables 4.2.6.8 and 6.1.1.4'
O O 0.0106 0.0060 'International Tables Vol C Tables 4.2.6.8 and 6.1.1.4'
Si Si 0.0817 0.0704 'International Tables Vol C Tables 4.2.6.8 and 6.1.1.4'
P P 0.1023 0.0942 'International Tables Vol C Tables 4.2.6.8 and 6.1.1.4'
Al Al 0.0645 0.0514 'International Tables Vol C Tables 4.2.6.8 and 6.1.1.4'

loop_
_geom_angle_atom_site_label_1
_geom_angle_atom_site_label_2
_geom_angle_atom_site_label_3
_geom_angle
_geom_angle_site_symmetry_1
_geom_angle_site_symmetry_3
_geom_angle_publ_flag
O1 Al1 N5 113.03(5) . . ?
O1 Al1 N4 113.96(5) . . ?
N5 Al1 N4 97.31(5) . . ?
O1 Al1 C1 116.13(6) . . ?
N5 Al1 C1 107.98(5) . . ?
N4 Al1 C1 106.62(5) . . ?
N1 C1 P1 110.47(10) . . ?
N1 C1 Al1 123.81(10) . . ?
P1 C1 Al1 125.28(8) . . ?
N3 P1 C1 88.30(6) . . ?
N2 N1 C1 115.03(12) . . ?
N1 N2 N3 111.00(12) . . ?
N2 N3 C2 116.44(12) . . ?
N2 N3 P1 115.19(10) . . ?
C2 N3 P1 128.12(11) . . ?
C9 N4 C14 117.94(11) . . ?
C9 N4 Al1 117.79(9) . . ?
C14 N4 Al1 123.95(9) . . ?
C11 N5 C26 119.50(11) . . ?
C11 N5 Al1 118.96(9) . . ?
C26 N5 Al1 121.10(8) . . ?
N3 C2 C3 112.49(13) . . ?
N3 C2 H2A 109.1 . . ?
C3 C2 H2A 109.1 . . ?
N3 C2 H2B 109.1 . . ?
C3 C2 H2B 109.1 . . ?
H2A C2 H2B 107.8 . . ?
C4 C3 C8 117.74(17) . . ?
C4 C3 C2 121.63(16) . . ?
C8 C3 C2 120.62(15) . . ?
C3 C4 C5 121.0(2) . . ?
C3 C4 H4 119.5 . . ?
C5 C4 H4 119.5 . . ?
C6 C5 C4 120.3(2) . . ?
C6 C5 H5 119.8 . . ?
C4 C5 H5 119.8 . . ?
C5 C6 C7 119.6(2) . . ?
C5 C6 H6 120.2 . . ?
C7 C6 H6 120.2 . . ?
C6 C7 C8 119.98(18) . . ?
C6 C7 H7 120.0 . . ?
C8 C7 H7 120.0 . . ?
C7 C8 C3 121.37(16) . . ?
C7 C8 H8 119.3 . . ?
C3 C8 H8 119.3 . . ?
N4 C9 C10 123.60(12) . . ?
N4 C9 C12 120.24(13) . . ?
C10 C9 C12 116.14(12) . . ?
C11 C10 C9 127.32(12) . . ?
C11 C10 H10 116.3 . . ?
C9 C10 H10 116.3 . . ?
N5 C11 C10 122.78(12) . . ?
N5 C11 C13 120.66(12) . . ?
C10 C11 C13 116.56(12) . . ?
C9 C12 H12A 109.5 . . ?
C9 C12 H12B 109.5 . . ?
H12A C12 H12B 109.5 . . ?
C9 C12 H12C 109.5 . . ?
H12A C12 H12C 109.5 . . ?
H12B C12 H12C 109.5 . . ?
C11 C13 H13A 109.5 . . ?
C11 C13 H13B 109.5 . . ?
H13A C13 H13B 109.5 . . ?
C11 C13 H13C 109.5 . . ?
H13A C13 H13C 109.5 . . ?
H13B C13 H13C 109.5 . . ?
C15 C14 C19 120.92(13) . . ?
C15 C14 N4 120.89(12) . . ?
C19 C14 N4 118.20(13) . . ?
C16 C15 C14 118.20(14) . . ?
C16 C15 C20 117.97(14) . . ?
C14 C15 C20 123.82(13) . . ?
C17 C16 C15 121.43(16) . . ?
C17 C16 H16 119.3 . . ?
C15 C16 H16 119.3 . . ?
C16 C17 C18 119.76(15) . . ?
C16 C17 H17 120.1 . . ?
C18 C17 H17 120.1 . . ?
C17 C18 C19 121.51(15) . . ?
C17 C18 H18 119.2 . . ?
C19 C18 H18 119.2 . . ?
C18 C19 C14 118.16(14) . . ?
C18 C19 C23 120.42(14) . . ?
C14 C19 C23 121.42(13) . . ?
C15 C20 C21 111.30(15) . . ?
C15 C20 C22 111.94(13) . . ?
C21 C20 C22 109.50(16) . . ?
C15 C20 H20 108.0 . . ?
C21 C20 H20 108.0 . . ?
C22 C20 H20 108.0 . . ?
C20 C21 H21A 109.5 . . ?
C20 C21 H21B 109.5 . . ?
H21A C21 H21B 109.5 . . ?
C20 C21 H21C 109.5 . . ?
H21A C21 H21C 109.5 . . ?
H21B C21 H21C 109.5 . . ?
C20 C22 H22A 109.5 . . ?
C20 C22 H22B 109.5 . . ?
H22A C22 H22B 109.5 . . ?
C20 C22 H22C 109.5 . . ?
H22A C22 H22C 109.5 . . ?
H22B C22 H22C 109.5 . . ?
C19 C23 C25 112.27(16) . . ?
C19 C23 C24 113.05(15) . . ?
C25 C23 C24 108.97(15) . . ?
C19 C23 H23 107.4 . . ?
C25 C23 H23 107.4 . . ?
C24 C23 H23 107.4 . . ?
C23 C24 H24A 109.5 . . ?
C23 C24 H24B 109.5 . . ?
H24A C24 H24B 109.5 . . ?
C23 C24 H24C 109.5 . . ?
H24A C24 H24C 109.5 . . ?
H24B C24 H24C 109.5 . . ?
C23 C25 H25A 109.5 . . ?
C23 C25 H25B 109.5 . . ?
H25A C25 H25B 109.5 . . ?
C23 C25 H25C 109.5 . . ?
H25A C25 H25C 109.5 . . ?
H25B C25 H25C 109.5 . . ?
C31 C26 C27 121.42(13) . . ?
C31 C26 N5 118.49(12) . . ?
C27 C26 N5 120.06(12) . . ?
C28 C27 C26 117.80(14) . . ?
C28 C27 C32 118.89(14) . . ?
C26 C27 C32 123.31(13) . . ?
C29 C28 C27 121.33(15) . . ?
C29 C28 H28 119.3 . . ?
C27 C28 H28 119.3 . . ?
C28 C29 C30 120.09(14) . . ?
C28 C29 H29 120.0 . . ?
C30 C29 H29 120.0 . . ?
C29 C30 C31 121.19(15) . . ?
C29 C30 H30 119.4 . . ?
C31 C30 H30 119.4 . . ?
C30 C31 C26 118.09(14) . . ?
C30 C31 C35 120.37(14) . . ?
C26 C31 C35 121.54(13) . . ?
C27 C32 C33 111.33(14) . . ?
C27 C32 C34 111.17(14) . . ?
C33 C32 C34 110.23(14) . . ?
C27 C32 H32 108.0 . . ?
C33 C32 H32 108.0 . . ?
C34 C32 H32 108.0 . . ?
C32 C33 H33A 109.5 . . ?
C32 C33 H33B 109.5 . . ?
H33A C33 H33B 109.5 . . ?
C32 C33 H33C 109.5 . . ?
H33A C33 H33C 109.5 . . ?
H33B C33 H33C 109.5 . . ?
C32 C34 H34A 109.5 . . ?
C32 C34 H34B 109.5 . . ?
H34A C34 H34B 109.5 . . ?
C32 C34 H34C 109.5 . . ?
H34A C34 H34C 109.5 . . ?
H34B C34 H34C 109.5 . . ?
C31 C35 C36 113.55(14) . . ?
C31 C35 C37 111.53(14) . . ?
C36 C35 C37 108.40(14) . . ?
C31 C35 H35 107.7 . . ?
C36 C35 H35 107.7 . . ?
C37 C35 H35 107.7 . . ?
C35 C36 H36A 109.5 . . ?
C35 C36 H36B 109.5 . . ?
H36A C36 H36B 109.5 . . ?
C35 C36 H36C 109.5 . . ?
H36A C36 H36C 109.5 . . ?
H36B C36 H36C 109.5 . . ?
C35 C37 H37A 109.5 . . ?
C35 C37 H37B 109.5 . . ?
H37A C37 H37B 109.5 . . ?
C35 C37 H37C 109.5 . . ?
H37A C37 H37C 109.5 . . ?
H37B C37 H37C 109.5 . . ?
Si1 O1 Al1 156.74(7) . . ?
O1 Si1 C44 107.38(6) . . ?
O1 Si1 C41 108.98(6) . . ?
C44 Si1 C41 110.00(8) . . ?
O1 Si1 C38 109.64(6) . . ?
C44 Si1 C38 111.39(8) . . ?
C41 Si1 C38 109.40(7) . . ?
C40 C38 C39 109.06(15) . . ?
C40 C38 Si1 113.35(11) . . ?
C39 C38 Si1 112.56(11) . . ?
C40 C38 H38 107.2 . . ?
C39 C38 H38 107.2 . . ?
Si1 C38 H38 107.2 . . ?
C38 C39 H39A 109.5 . . ?
C38 C39 H39B 109.5 . . ?
H39A C39 H39B 109.5 . . ?
C38 C39 H39C 109.5 . . ?
H39A C39 H39C 109.5 . . ?
H39B C39 H39C 109.5 . . ?
C38 C40 H40A 109.5 . . ?
C38 C40 H40B 109.5 . . ?
H40A C40 H40B 109.5 . . ?
C38 C40 H40C 109.5 . . ?
H40A C40 H40C 109.5 . . ?
H40B C40 H40C 109.5 . . ?
C42 C41 C43 109.42(14) . . ?
C42 C41 Si1 116.54(12) . . ?
C43 C41 Si1 111.99(11) . . ?
C42 C41 H41 106.0 . . ?
C43 C41 H41 106.0 . . ?
Si1 C41 H41 106.0 . . ?
C41 C42 H42A 109.5 . . ?
C41 C42 H42B 109.5 . . ?
H42A C42 H42B 109.5 . . ?
C41 C42 H42C 109.5 . . ?
H42A C42 H42C 109.5 . . ?
H42B C42 H42C 109.5 . . ?
C41 C43 H43A 109.5 . . ?
C41 C43 H43B 109.5 . . ?
H43A C43 H43B 109.5 . . ?
C41 C43 H43C 109.5 . . ?
H43A C43 H43C 109.5 . . ?
H43B C43 H43C 109.5 . . ?
C45 C44 C46 111.05(18) . . ?
C46A C44 C45A 106.6(8) . . ?
C46A C44 Si1 127.8(6) . . ?
C45 C44 Si1 114.49(14) . . ?
C46 C44 Si1 114.66(14) . . ?
C45A C44 Si1 111.8(5) . . ?
C45 C44 H44 105.2 . . ?
C46 C44 H44 105.2 . . ?
Si1 C44 H44 105.2 . . ?
C44 C45 H45A 109.5 . . ?
C44 C45 H45B 109.5 . . ?
H45A C45 H45B 109.5 . . ?
C44 C45 H45C 109.5 . . ?
H45A C45 H45C 109.5 . . ?
H45B C45 H45C 109.5 . . ?
C44 C46 H46A 109.5 . . ?
C44 C46 H46B 109.5 . . ?
H46A C46 H46B 109.5 . . ?
C44 C46 H46C 109.5 . . ?
H46A C46 H46C 109.5 . . ?
H46B C46 H46C 109.5 . . ?
C44 C45A H45D 109.5 . . ?
C44 C45A H45E 109.5 . . ?
H45D C45A H45E 109.5 . . ?
C44 C45A H45F 109.5 . . ?
H45D C45A H45F 109.5 . . ?
H45E C45A H45F 109.5 . . ?
C44 C46A H46D 109.5 . . ?
C44 C46A H46E 109.5 . . ?
H46D C46A H46E 109.5 . . ?
C44 C46A H46F 109.5 . . ?
H46D C46A H46F 109.5 . . ?
H46E C46A H46F 109.5 . . ?

loop_
_geom_bond_atom_site_label_1
_geom_bond_atom_site_label_2
_geom_bond_distance
_geom_bond_site_symmetry_2
_geom_bond_publ_flag
Al1 O1 1.6991(10) . ?
Al1 N5 1.9033(12) . ?
Al1 N4 1.9046(11) . ?
Al1 C1 1.9863(14) . ?
C1 N1 1.3769(18) . ?
C1 P1 1.7202(14) . ?
P1 N3 1.6891(13) . ?
N1 N2 1.3102(18) . ?
N2 N3 1.3453(18) . ?
N3 C2 1.4749(19) . ?
N4 C9 1.3431(17) . ?
N4 C14 1.4513(17) . ?
N5 C11 1.3396(17) . ?
N5 C26 1.4502(16) . ?
C2 C3 1.511(2) . ?
C2 H2A 0.9900 . ?
C2 H2B 0.9900 . ?
C3 C4 1.382(3) . ?
C3 C8 1.389(2) . ?
C4 C5 1.390(3) . ?
C4 H4 0.9500 . ?
C5 C6 1.372(4) . ?
C5 H5 0.9500 . ?
C6 C7 1.376(3) . ?
C6 H6 0.9500 . ?
C7 C8 1.383(2) . ?
C7 H7 0.9500 . ?
C8 H8 0.9500 . ?
C9 C10 1.400(2) . ?
C9 C12 1.5098(19) . ?
C10 C11 1.3996(19) . ?
C10 H10 0.9500 . ?
C11 C13 1.5082(19) . ?
C12 H12A 0.9800 . ?
C12 H12B 0.9800 . ?
C12 H12C 0.9800 . ?
C13 H13A 0.9800 . ?
C13 H13B 0.9800 . ?
C13 H13C 0.9800 . ?
C14 C15 1.406(2) . ?
C14 C19 1.413(2) . ?
C15 C16 1.400(2) . ?
C15 C20 1.520(2) . ?
C16 C17 1.379(2) . ?
C16 H16 0.9500 . ?
C17 C18 1.380(2) . ?
C17 H17 0.9500 . ?
C18 C19 1.395(2) . ?
C18 H18 0.9500 . ?
C19 C23 1.521(2) . ?
C20 C21 1.529(3) . ?
C20 C22 1.535(2) . ?
C20 H20 1.0000 . ?
C21 H21A 0.9800 . ?
C21 H21B 0.9800 . ?
C21 H21C 0.9800 . ?
C22 H22A 0.9800 . ?
C22 H22B 0.9800 . ?
C22 H22C 0.9800 . ?
C23 C25 1.531(3) . ?
C23 C24 1.534(3) . ?
C23 H23 1.0000 . ?
C24 H24A 0.9800 . ?
C24 H24B 0.9800 . ?
C24 H24C 0.9800 . ?
C25 H25A 0.9800 . ?
C25 H25B 0.9800 . ?
C25 H25C 0.9800 . ?
C26 C31 1.406(2) . ?
C26 C27 1.408(2) . ?
C27 C28 1.399(2) . ?
C27 C32 1.519(2) . ?
C28 C29 1.376(3) . ?
C28 H28 0.9500 . ?
C29 C30 1.382(3) . ?
C29 H29 0.9500 . ?
C30 C31 1.394(2) . ?
C30 H30 0.9500 . ?
C31 C35 1.521(2) . ?
C32 C33 1.533(2) . ?
C32 C34 1.542(2) . ?
C32 H32 1.0000 . ?
C33 H33A 0.9800 . ?
C33 H33B 0.9800 . ?
C33 H33C 0.9800 . ?
C34 H34A 0.9800 . ?
C34 H34B 0.9800 . ?
C34 H34C 0.9800 . ?
C35 C36 1.528(2) . ?
C35 C37 1.531(2) . ?
C35 H35 1.0000 . ?
C36 H36A 0.9800 . ?
C36 H36B 0.9800 . ?
C36 H36C 0.9800 . ?
C37 H37A 0.9800 . ?
C37 H37B 0.9800 . ?
C37 H37C 0.9800 . ?
O1 Si1 1.6285(10) . ?
Si1 C44 1.8850(17) . ?
Si1 C41 1.8876(15) . ?
Si1 C38 1.8895(15) . ?
C38 C40 1.529(2) . ?
C38 C39 1.535(2) . ?
C38 H38 1.0000 . ?
C39 H39A 0.9800 . ?
C39 H39B 0.9800 . ?
C39 H39C 0.9800 . ?
C40 H40A 0.9800 . ?
C40 H40B 0.9800 . ?
C40 H40C 0.9800 . ?
C41 C42 1.532(2) . ?
C41 C43 1.533(2) . ?
C41 H41 1.0000 . ?
C42 H42A 0.9800 . ?
C42 H42B 0.9800 . ?
C42 H42C 0.9800 . ?
C43 H43A 0.9800 . ?
C43 H43B 0.9800 . ?
C43 H43C 0.9800 . ?
C44 C46A 1.395(12) . ?
C44 C45 1.494(3) . ?
C44 C46 1.535(3) . ?
C44 C45A 1.734(13) . ?
C44 H44 1.0000 . ?
C45 H45A 0.9800 . ?
C45 H45B 0.9800 . ?
C45 H45C 0.9800 . ?
C46 H46A 0.9800 . ?
C46 H46B 0.9800 . ?
C46 H46C 0.9800 . ?
C45A H45D 0.9800 . ?
C45A H45E 0.9800 . ?
C45A H45F 0.9800 . ?
C46A H46D 0.9800 . ?
C46A H46E 0.9800 . ?
C46A H46F 0.9800 . ?
